data_7232094
loop_
_publ_author_name
'Bristow, Jonathan C.'
'Addicoat, Matthew A.'
'Wallis, John D.'

_publ_section_title
;
 O(&#x2212;)&#x22EF;C interactions and bond formation in 1-naphtholate
 anions with peri-located electrophilic carbon centres
;
_journal_issue 6
_journal_name_full CrystEngComm
_journal_page_first 1009
_journal_paper_doi 10.1039/C8CE01872C
_journal_volume 21
_journal_year 2019
_chemical_formula_moiety 'C16 H13 N O3'
_chemical_formula_sum 'C16 H13 N O3'
_chemical_formula_weight 267.27
_chemical_melting_point 468
_chemical_name_systematic
;
 ethyl (E)-2-cyano-3-(1-hydroxynaphthalen-8-yl)acrylate
;
_space_group_crystal_system monoclinic
_space_group_IT_number 14
_space_group_name_Hall '-P 2ybc'
_space_group_name_H-M_alt 'P 1 21/c 1'
_symmetry_space_group_name_Hall '-P 2ybc'
_symmetry_space_group_name_H-M 'P 1 21/c 1'
_atom_sites_solution_hydrogens mixed
_audit_creation_method SHELXL-2014
_audit_update_record
;
2018-06-15 deposited with the CCDC.
2019-01-08 downloaded from the CCDC.
;
_cell_angle_alpha 90
_cell_angle_beta 100.510(5)
_cell_angle_gamma 90
_cell_formula_units_Z 4
_cell_length_a 10.8607(7)
_cell_length_b 8.0882(5)
_cell_length_c 15.3629(9)
_cell_measurement_reflns_used 2158
_cell_measurement_temperature 150(2)
_cell_measurement_theta_max 28.6680
_cell_measurement_theta_min 3.5660
_cell_volume 1326.89(14)
_computing_cell_refinement 'CrysAlisPro 1.171.38.43f (Rigaku OD, 2015)'
_computing_data_collection 'CrysAlisPro 1.171.38.43f (Rigaku OD, 2015)'
_computing_data_reduction 'CrysAlisPro 1.171.38.43f (Rigaku OD, 2015)'
_computing_structure_refinement 'SHELXL-2014 (Sheldrick, 2014)'
_computing_structure_solution SHELXS-2014
_diffrn_ambient_temperature 150(2)
_diffrn_detector 'CCD plate'
_diffrn_detector_area_resol_mean 15.9832
_diffrn_detector_type Sapphire3
_diffrn_measured_fraction_theta_full 0.986
_diffrn_measured_fraction_theta_max 0.861
_diffrn_measurement_device 'four-circle diffractometer'
_diffrn_measurement_device_type 'Xcalibur, Sapphire3, Gemini'
_diffrn_measurement_method '\w scans'
_diffrn_radiation_probe x-ray
_diffrn_radiation_type MoK\a
_diffrn_radiation_wavelength 0.71073
_diffrn_reflns_av_R_equivalents 0.0290
_diffrn_reflns_av_unetI/netI 0.0385
_diffrn_reflns_Laue_measured_fraction_full 0.986
_diffrn_reflns_Laue_measured_fraction_max 0.861
_diffrn_reflns_limit_h_max 14
_diffrn_reflns_limit_h_min -11
_diffrn_reflns_limit_k_max 11
_diffrn_reflns_limit_k_min -6
_diffrn_reflns_limit_l_max 20
_diffrn_reflns_limit_l_min -20
_diffrn_reflns_number 7270
_diffrn_reflns_point_group_measured_fraction_full 0.986
_diffrn_reflns_point_group_measured_fraction_max 0.861
_diffrn_reflns_theta_full 27.000
_diffrn_reflns_theta_max 29.200
_diffrn_reflns_theta_min 2.857
_diffrn_source 'fine-focus sealed X-ray tube'
_diffrn_source_type 'Enhance (Mo) X-ray Source'
_exptl_absorpt_coefficient_mu 0.093
_exptl_absorpt_correction_T_max 0.999
_exptl_absorpt_correction_T_min 0.731
_exptl_absorpt_correction_type multi-scan
_exptl_absorpt_process_details
;
CrysAlisPro 1.171.38.43f (Rigaku Oxford Diffraction, 2015)
Analytical numeric absorption correction using a multifaceted crystal
            model based on expressions derived by R.C. Clark & J.S. Reid.
(Clark, R. C. & Reid, J. S. (1995). Acta Cryst. A51, 887-897)
Empirical absorption correction using spherical harmonics,
 implemented in SCALE3 ABSPACK scaling algorithm.
;
_exptl_crystal_colour yellow
_exptl_crystal_density_diffrn 1.338
_exptl_crystal_description Block
_exptl_crystal_F_000 560
_exptl_crystal_recrystallization_method 'Re-crystallisation from solvent: acetone'
_exptl_crystal_size_max 0.643
_exptl_crystal_size_mid 0.357
_exptl_crystal_size_min 0.144
_refine_diff_density_max 0.273
_refine_diff_density_min -0.230
_refine_diff_density_rms 0.045
_refine_ls_extinction_method none
_refine_ls_goodness_of_fit_ref 1.101
_refine_ls_hydrogen_treatment mixed
_refine_ls_matrix_type full
_refine_ls_number_parameters 186
_refine_ls_number_reflns 3097
_refine_ls_number_restraints 0
_refine_ls_restrained_S_all 1.101
_refine_ls_R_factor_all 0.0695
_refine_ls_R_factor_gt 0.0553
_refine_ls_shift/su_max 0.001
_refine_ls_shift/su_mean 0.000
_refine_ls_structure_factor_coef Fsqd
_refine_ls_weighting_details 'w=1/[\s^2^(Fo^2^)+(0.0460P)^2^+0.5744P] where P=(Fo^2^+2Fc^2^)/3'
_refine_ls_weighting_scheme calc
_refine_ls_wR_factor_gt 0.1163
_refine_ls_wR_factor_ref 0.1235
_reflns_Friedel_coverage 0.000
_reflns_number_gt 2604
_reflns_number_total 3097
_reflns_threshold_expression 'I > 2\s(I)'
_cod_data_source_file c8ce01872c2.cif
_cod_data_source_block JB148
_cod_depositor_comments 'Adding full bibliography for 7232086--7232099.cif.'
_cod_database_code 7232094
_shelx_space_group_comment
;
The symmetry employed for this shelxl refinement is uniquely defined
by the following loop, which should always be used as a source of
symmetry information in preference to the above space-group names.
They are only intended as comments.
;
_shelxl_version_number 2014-3

loop_
_space_group_symop_operation_xyz
'x, y, z'
'-x, y+1/2, -z+1/2'
'-x, -y, -z'
'x, -y-1/2, z-1/2'

loop_
_atom_site_label
_atom_site_type_symbol
_atom_site_fract_x
_atom_site_fract_y
_atom_site_fract_z
_atom_site_U_iso_or_equiv
_atom_site_adp_type
_atom_site_occupancy
_atom_site_site_symmetry_order
_atom_site_calc_flag
_atom_site_refinement_flags_posn
_atom_site_refinement_flags_adp
O1 O 0.87530(10) 0.33354(16) 0.02857(8) 0.0244(3) Uani 1 1 d . .
O2 O 0.54152(11) 0.46235(19) 0.23154(8) 0.0365(4) Uani 1 1 d . .
O3 O 0.59473(10) 0.60269(16) 0.11734(7) 0.0260(3) Uani 1 1 d . .
N1 N 0.80186(13) 0.3089(2) 0.36400(9) 0.0264(3) Uani 1 1 d . .
C1 C 1.00129(15) 0.3210(2) 0.05647(10) 0.0200(3) Uani 1 1 d . .
C2 C 1.07736(16) 0.2385(2) 0.00859(11) 0.0233(4) Uani 1 1 d . .
H2 H 1.0424 0.1903 -0.0468 0.028 Uiso 1 1 calc R U
C3 C 1.20641(16) 0.2249(2) 0.04118(12) 0.0259(4) Uani 1 1 d . .
H3 H 1.2581 0.1687 0.0071 0.031 Uiso 1 1 calc R U
C4 C 1.25847(16) 0.2912(2) 0.12091(11) 0.0241(4) Uani 1 1 d . .
H4 H 1.3460 0.2809 0.1420 0.029 Uiso 1 1 calc R U
C5 C 1.18269(15) 0.3755(2) 0.17261(10) 0.0199(3) Uani 1 1 d . .
C6 C 1.23519(15) 0.4383(2) 0.25762(11) 0.0234(4) Uani 1 1 d . .
H6 H 1.3229 0.4302 0.2784 0.028 Uiso 1 1 calc R U
C7 C 1.16119(15) 0.5100(2) 0.30988(11) 0.0234(4) Uani 1 1 d . .
H7 H 1.1973 0.5497 0.3670 0.028 Uiso 1 1 calc R U
C8 C 1.03184(15) 0.5250(2) 0.27921(10) 0.0212(4) Uani 1 1 d . .
H8 H 0.9812 0.5732 0.3167 0.025 Uiso 1 1 calc R U
C9 C 0.97626(14) 0.4713(2) 0.19581(10) 0.0182(3) Uani 1 1 d . .
C10 C 1.05169(14) 0.3938(2) 0.14012(10) 0.0182(3) Uani 1 1 d . .
C11 C 0.84132(14) 0.5028(2) 0.16717(10) 0.0191(3) Uani 1 1 d . .
H11 H 0.8143 0.5502 0.1103 0.023 Uiso 1 1 calc R U
C12 C 0.75404(15) 0.4687(2) 0.21626(10) 0.0197(3) Uani 1 1 d . .
C13 C 0.78262(15) 0.3803(2) 0.29873(10) 0.0206(3) Uani 1 1 d . .
C14 C 0.61855(15) 0.5095(2) 0.19004(11) 0.0232(4) Uani 1 1 d . .
C15 C 0.46361(17) 0.6525(3) 0.09030(13) 0.0347(5) Uani 1 1 d . .
H15A H 0.4307 0.6962 0.1417 0.042 Uiso 1 1 calc R U
H15B H 0.4120 0.5564 0.0662 0.042 Uiso 1 1 calc R U
C16 C 0.4590(2) 0.7817(3) 0.02183(16) 0.0483(6) Uani 1 1 d . .
H16A H 0.5080 0.8777 0.0470 0.072 Uiso 1 1 calc R U
H16B H 0.3719 0.8151 0.0009 0.072 Uiso 1 1 calc R U
H16C H 0.4941 0.7381 -0.0279 0.072 Uiso 1 1 calc R U
H1 H 0.855(2) 0.291(3) -0.0250(16) 0.050(7) Uiso 1 1 d . .

loop_
_atom_site_aniso_label
_atom_site_aniso_U_11
_atom_site_aniso_U_22
_atom_site_aniso_U_33
_atom_site_aniso_U_23
_atom_site_aniso_U_13
_atom_site_aniso_U_12
O1 0.0190(6) 0.0352(7) 0.0181(6) -0.0054(5) 0.0011(4) 0.0005(5)
O2 0.0204(6) 0.0560(10) 0.0344(7) 0.0126(7) 0.0085(5) 0.0014(6)
O3 0.0180(6) 0.0325(7) 0.0269(6) 0.0066(5) 0.0025(5) 0.0057(5)
N1 0.0239(8) 0.0329(9) 0.0224(7) 0.0042(7) 0.0041(6) -0.0031(6)
C1 0.0191(8) 0.0209(8) 0.0202(8) 0.0038(7) 0.0039(6) -0.0018(6)
C2 0.0253(9) 0.0255(9) 0.0203(8) -0.0006(7) 0.0068(6) -0.0009(7)
C3 0.0244(9) 0.0256(9) 0.0305(9) 0.0010(8) 0.0120(7) 0.0045(7)
C4 0.0181(8) 0.0265(9) 0.0284(9) 0.0048(7) 0.0064(6) 0.0010(7)
C5 0.0198(8) 0.0182(8) 0.0222(8) 0.0059(7) 0.0046(6) -0.0009(6)
C6 0.0189(8) 0.0248(9) 0.0250(8) 0.0044(7) 0.0000(6) -0.0029(7)
C7 0.0239(8) 0.0242(9) 0.0201(8) 0.0001(7) -0.0011(6) -0.0047(7)
C8 0.0233(8) 0.0202(8) 0.0206(8) 0.0004(7) 0.0054(6) -0.0018(6)
C9 0.0191(8) 0.0165(8) 0.0194(7) 0.0026(6) 0.0050(6) -0.0006(6)
C10 0.0188(8) 0.0171(8) 0.0187(7) 0.0038(6) 0.0037(6) -0.0011(6)
C11 0.0213(8) 0.0181(8) 0.0172(7) -0.0010(6) 0.0016(6) 0.0018(6)
C12 0.0200(8) 0.0195(8) 0.0190(8) -0.0016(7) 0.0023(6) 0.0012(6)
C13 0.0170(8) 0.0236(9) 0.0218(8) -0.0018(7) 0.0051(6) -0.0013(6)
C14 0.0209(8) 0.0264(9) 0.0216(8) 0.0001(7) 0.0023(6) 0.0000(7)
C15 0.0186(9) 0.0454(12) 0.0390(10) 0.0091(9) 0.0023(7) 0.0093(8)
C16 0.0301(11) 0.0542(15) 0.0592(14) 0.0225(12) 0.0041(10) 0.0080(10)

loop_
_atom_type_symbol
_atom_type_description
_atom_type_scat_dispersion_real
_atom_type_scat_dispersion_imag
_atom_type_scat_source
C C 0.0033 0.0016 'International Tables Vol C Tables 4.2.6.8 and 6.1.1.4'
H H 0.0000 0.0000 'International Tables Vol C Tables 4.2.6.8 and 6.1.1.4'
N N 0.0061 0.0033 'International Tables Vol C Tables 4.2.6.8 and 6.1.1.4'
O O 0.0106 0.0060 'International Tables Vol C Tables 4.2.6.8 and 6.1.1.4'

loop_
_geom_angle_atom_site_label_1
_geom_angle_atom_site_label_2
_geom_angle_atom_site_label_3
_geom_angle
C14 O3 C15 115.03(13)
O1 C1 C2 122.36(15)
O1 C1 C10 116.80(14)
C2 C1 C10 120.81(15)
C1 C2 C3 120.35(15)
C4 C3 C2 120.90(16)
C3 C4 C5 120.32(15)
C4 C5 C6 120.67(15)
C4 C5 C10 119.82(15)
C6 C5 C10 119.48(14)
C7 C6 C5 120.80(15)
C6 C7 C8 120.02(15)
C9 C8 C7 121.68(15)
C8 C9 C10 119.35(14)
C8 C9 C11 117.70(14)
C10 C9 C11 122.91(14)
C5 C10 C1 117.77(14)
C5 C10 C9 118.61(14)
C1 C10 C9 123.40(14)
C12 C11 C9 124.22(14)
C11 C12 C13 122.37(15)
C11 C12 C14 124.48(15)
C13 C12 C14 113.07(14)
N1 C13 C12 178.09(17)
O2 C14 O3 125.16(15)
O2 C14 C12 122.33(15)
O3 C14 C12 112.51(13)
O3 C15 C16 107.54(15)

loop_
_geom_bond_atom_site_label_1
_geom_bond_atom_site_label_2
_geom_bond_distance
O1 C1 1.3610(18)
O2 C14 1.203(2)
O3 C14 1.333(2)
O3 C15 1.465(2)
N1 C13 1.143(2)
C1 C2 1.375(2)
C1 C10 1.429(2)
C2 C3 1.404(2)
C3 C4 1.362(2)
C4 C5 1.418(2)
C5 C6 1.420(2)
C5 C10 1.427(2)
C6 C7 1.365(2)
C7 C8 1.403(2)
C8 C9 1.383(2)
C9 C10 1.433(2)
C9 C11 1.473(2)
C11 C12 1.343(2)
C12 C13 1.439(2)
C12 C14 1.490(2)
C15 C16 1.477(3)

loop_
_geom_hbond_atom_site_label_D
_geom_hbond_atom_site_label_H
_geom_hbond_atom_site_label_A
_geom_hbond_distance_DH
_geom_hbond_distance_HA
_geom_hbond_distance_DA
_geom_hbond_angle_DHA
_geom_hbond_site_symmetry_A
O1 H1 N1 0.89(2) 1.87(3) 2.7585(18) 174(2) 4_565
